data_4029718
loop_
_publ_author_name
'Takebayashi, Satoshi'
'Shizuno, Tsubasa'
'Otani, Takashi'
'Shibata, Takanori'

_publ_section_title
;
 Rh(III)-catalyzed directed C-H bond amidation of ferrocenes with
 isocyanates.
;
_journal_name_full 'Beilstein journal of organic chemistry'
_journal_page_first 1844
_journal_page_last 1848
_journal_paper_doi 10.3762/bjoc.8.212
_journal_volume 8
_journal_year 2012
_chemical_formula_moiety 'C23 H23 Cl Fe N2 O2'
_chemical_formula_sum 'C23 H23 Cl Fe N2 O2'
_chemical_formula_weight 450.75
_space_group_IT_number 19
_symmetry_cell_setting orthorhombic
_symmetry_Int_Tables_number 19
_symmetry_space_group_name_Hall 'P 2ac 2ab'
_symmetry_space_group_name_H-M 'P 21 21 21'
_atom_sites_solution_hydrogens geom
_atom_sites_solution_primary direct
_atom_sites_solution_secondary difmap
_cell_angle_alpha 90.0000
_cell_angle_beta 90.0000
_cell_angle_gamma 90.0000
_cell_formula_units_Z 4
_cell_length_a 9.7263(6)
_cell_length_b 12.2692(7)
_cell_length_c 17.1677(12)
_cell_measurement_reflns_used 17035
_cell_measurement_temperature 173
_cell_measurement_theta_max 27.46
_cell_measurement_theta_min 3.17
_cell_volume 2048.7(2)
_computing_cell_refinement 'RAPID AUTO'
_computing_data_collection 'RAPID AUTO (Rigaku, ????)'
_computing_data_reduction 'RAPID AUTO'
_computing_molecular_graphics 'CrystalStructure 4.0'
_computing_publication_material 'CrystalStructure 4.0 (Rigaku, 2010)'
_computing_structure_refinement 'SHELXL97 (Sheldrick, 2008)'
_computing_structure_solution 'SIR92 (Altomare, et al., 1994)'
_diffrn_ambient_temperature 173
_diffrn_detector_area_resol_mean 10.000
_diffrn_measured_fraction_theta_full 0.996
_diffrn_measured_fraction_theta_max 0.996
_diffrn_measurement_device_type 'Rigaku R-AXIS RAPID'
_diffrn_measurement_method \w
_diffrn_radiation_type 'Mo K\a'
_diffrn_radiation_wavelength 0.71075
_diffrn_reflns_av_R_equivalents 0.0354
_diffrn_reflns_limit_h_max 12
_diffrn_reflns_limit_h_min -10
_diffrn_reflns_limit_k_max 15
_diffrn_reflns_limit_k_min -15
_diffrn_reflns_limit_l_max 22
_diffrn_reflns_limit_l_min -22
_diffrn_reflns_number 19307
_diffrn_reflns_theta_full 27.46
_diffrn_reflns_theta_max 27.46
_diffrn_standards_number 0
_exptl_absorpt_coefficient_mu 0.888
_exptl_absorpt_correction_T_max 0.801
_exptl_absorpt_correction_T_min 0.745
_exptl_absorpt_correction_type numerical
_exptl_absorpt_process_details 'NUMABS (Rigaku, 1999)'
_exptl_crystal_colour red
_exptl_crystal_density_diffrn 1.461
_exptl_crystal_density_method 'not measured'
_exptl_crystal_description block
_exptl_crystal_F_000 936.00
_exptl_crystal_size_max 0.600
_exptl_crystal_size_mid 0.500
_exptl_crystal_size_min 0.250
_refine_diff_density_max 0.460
_refine_diff_density_min -0.200
_refine_ls_abs_structure_details 'Flack, H. D. (1983), Acta Cryst. A39, 876-881.  2014 Friedel Pairs'
_refine_ls_abs_structure_Flack 0.003(12)
_refine_ls_extinction_method none
_refine_ls_goodness_of_fit_ref 1.027
_refine_ls_hydrogen_treatment constr
_refine_ls_number_parameters 298
_refine_ls_number_reflns 4664
_refine_ls_number_restraints 0
_refine_ls_R_factor_gt 0.0304
_refine_ls_shift/su_max 0.004
_refine_ls_structure_factor_coef Fsqd
_refine_ls_weighting_details 'w = 1/[\s^2^(Fo^2^)+(0.0500P)^2^+0.0000P] where P=(Fo^2^+2Fc^2^)/3'
_refine_ls_weighting_scheme calc
_refine_ls_wR_factor_ref 0.0753
_reflns_number_gt 4305
_reflns_number_total 4664
_reflns_threshold_expression F^2^>2.0\s(F^2^)
_cod_data_source_file 1860-5397-8-212-S2.cif
_cod_data_source_block ShibataOtani01
_cod_original_cell_volume 2048.7(3)
_cod_database_code 4029718

loop_
_symmetry_equiv_pos_site_id
_symmetry_equiv_pos_as_xyz
1 +X,+Y,+Z
2 1/2+X,1/2-Y,-Z
3 -X,1/2+Y,1/2-Z
4 1/2-X,-Y,1/2+Z

loop_
_atom_site_label
_atom_site_type_symbol
_atom_site_fract_x
_atom_site_fract_y
_atom_site_fract_z
_atom_site_U_iso_or_equiv
_atom_site_adp_type
_atom_site_occupancy
_atom_site_symmetry_multiplicity
_atom_site_calc_flag
_atom_site_refinement_flags
Fe1 Fe 0.96685(2) 0.16099(2) 0.137679(15) 0.03113(8) Uani 1.0 4 d .
Cl2 Cl 0.27203(6) -0.28406(4) -0.10153(3) 0.04891(14) Uani 1.0 4 d .
O3 O 0.70395(14) 0.19277(12) 0.29579(8) 0.0383(4) Uani 1.0 4 d .
O4 O 0.76955(16) 0.09478(15) -0.03822(8) 0.0509(4) Uani 1.0 4 d .
N5 N 0.55969(14) 0.12269(13) 0.20598(9) 0.0299(4) Uani 1.0 4 d .
N6 N 0.61402(16) 0.04948(14) 0.05565(9) 0.0314(4) Uani 1.0 4 d .
C7 C 0.67269(18) 0.17087(15) 0.22032(10) 0.0291(4) Uani 1.0 4 d .
C8 C 0.5391(2) -0.03175(14) 0.01682(10) 0.0290(4) Uani 1.0 4 d .
C9 C 0.49181(17) 0.09937(15) 0.28119(10) 0.0296(4) Uani 1.0 4 d .
C10 C 0.77241(19) 0.21141(14) 0.16337(11) 0.0302(4) Uani 1.0 4 d .
C11 C 0.4696(3) -0.02305(17) 0.29292(11) 0.0412(5) Uani 1.0 4 d .
C12 C 0.3306(2) -0.13955(15) 0.01291(12) 0.0363(5) Uani 1.0 4 d .
C13 C 0.3774(2) -0.18971(15) -0.05400(11) 0.0333(4) Uani 1.0 4 d .
C14 C 0.8696(3) 0.29454(17) 0.18275(14) 0.0381(5) Uani 1.0 4 d .
C15 C 0.9414(3) 0.32390(18) 0.11454(14) 0.0445(5) Uani 1.0 4 d .
C16 C 0.41194(19) -0.06075(16) 0.04804(11) 0.0321(4) Uani 1.0 4 d .
C17 C 0.5047(2) -0.16463(17) -0.08462(11) 0.0373(5) Uani 1.0 4 d .
C18 C 1.1737(2) 0.1394(3) 0.15096(15) 0.0517(6) Uani 1.0 4 d .
C19 C 0.5849(2) -0.08545(17) -0.05003(12) 0.0379(5) Uani 1.0 4 d .
C20 C 1.1263(3) 0.0819(2) 0.08605(15) 0.0477(6) Uani 1.0 4 d .
C21 C 0.78638(18) 0.18858(15) 0.08082(11) 0.0315(4) Uani 1.0 4 d .
C22 C 0.8913(3) 0.25974(18) 0.05205(13) 0.0398(5) Uani 1.0 4 d .
C23 C 0.5863(2) 0.1540(2) 0.34106(11) 0.0384(5) Uani 1.0 4 d .
C24 C 0.72251(19) 0.10675(17) 0.02732(11) 0.0344(4) Uani 1.0 4 d .
C25 C 1.0275(4) 0.0069(2) 0.11005(19) 0.0584(7) Uani 1.0 4 d .
C26 C 0.4087(3) -0.0436(2) 0.37388(13) 0.0541(6) Uani 1.0 4 d .
C27 C 1.1027(3) 0.0989(4) 0.21664(15) 0.0689(10) Uani 1.0 4 d .
C28 C 0.5998(4) -0.08844(19) 0.28010(15) 0.0567(7) Uani 1.0 4 d .
C29 C 1.0114(3) 0.0169(3) 0.1899(3) 0.0775(12) Uani 1.0 4 d .
H6 H 0.5858 0.0669 0.0988 0.0336 Uiso 1.0 4 calc R
H9 H 0.4004 0.1367 0.2821 0.0355 Uiso 1.0 4 calc R
H11 H 0.4005 -0.0477 0.2536 0.0494 Uiso 1.0 4 calc R
H12 H 0.2441 -0.1587 0.0346 0.0436 Uiso 1.0 4 calc R
H14 H 0.8804 0.3240 0.2333 0.0475 Uiso 1.0 4 calc R
H15 H 1.0109 0.3703 0.1141 0.0458 Uiso 1.0 4 calc R
H16 H 0.3805 -0.0260 0.0941 0.0385 Uiso 1.0 4 calc R
H17 H 0.5371 -0.2019 -0.1295 0.0448 Uiso 1.0 4 calc R
H18 H 1.2350 0.1990 0.1565 0.0669 Uiso 1.0 4 calc R
H19 H 0.6718 -0.0674 -0.0718 0.0454 Uiso 1.0 4 calc R
H20 H 1.1561 0.0913 0.0320 0.0659 Uiso 1.0 4 calc R
H22 H 0.9140 0.2632 0.0007 0.0378 Uiso 1.0 4 calc R
H23A H 0.5388 0.2156 0.3669 0.0460 Uiso 1.0 4 calc R
H23B H 0.6159 0.1011 0.3812 0.0460 Uiso 1.0 4 calc R
H25 H 0.9703 -0.0354 0.0855 0.0846 Uiso 1.0 4 calc R
H26A H 0.4710 -0.0147 0.4137 0.0649 Uiso 1.0 4 calc R
H26B H 0.3967 -0.1221 0.3818 0.0649 Uiso 1.0 4 calc R
H26C H 0.3193 -0.0072 0.3780 0.0649 Uiso 1.0 4 calc R
H27 H 1.1124 0.1302 0.2583 0.1012 Uiso 1.0 4 calc R
H28A H 0.6704 -0.0646 0.3171 0.0680 Uiso 1.0 4 calc R
H28B H 0.6328 -0.0770 0.2268 0.0680 Uiso 1.0 4 calc R
H28C H 0.5805 -0.1660 0.2881 0.0680 Uiso 1.0 4 calc R
H29 H 0.9621 -0.0089 0.2175 0.0964 Uiso 1.0 4 calc R

loop_
_atom_site_aniso_label
_atom_site_aniso_U_11
_atom_site_aniso_U_22
_atom_site_aniso_U_33
_atom_site_aniso_U_12
_atom_site_aniso_U_13
_atom_site_aniso_U_23
Fe1 0.02278(12) 0.03830(14) 0.03230(14) -0.00108(12) -0.00163(10) 0.00221(11)
Cl2 0.0529(3) 0.0427(3) 0.0510(4) -0.0092(3) -0.0066(3) -0.0083(3)
O3 0.0316(7) 0.0511(8) 0.0322(7) -0.0109(7) -0.0004(6) -0.0081(6)
O4 0.0426(8) 0.0827(11) 0.0274(8) -0.0162(9) 0.0049(6) -0.0030(8)
N5 0.0247(8) 0.0375(8) 0.0275(8) -0.0014(7) 0.0002(6) -0.0006(6)
N6 0.0275(8) 0.0412(8) 0.0256(8) 0.0007(7) 0.0006(7) -0.0013(7)
C7 0.0285(9) 0.0289(9) 0.0300(9) 0.0045(8) -0.0009(7) -0.0012(8)
C8 0.0289(9) 0.0333(9) 0.0249(8) 0.0064(9) -0.0039(7) 0.0029(7)
C9 0.0257(9) 0.0376(9) 0.0254(9) -0.0002(8) 0.0022(7) -0.0029(7)
C10 0.0242(9) 0.0291(8) 0.0372(10) 0.0031(8) -0.0018(7) 0.0019(7)
C11 0.0518(12) 0.0401(10) 0.0316(10) -0.0107(11) -0.0013(9) -0.0037(8)
C12 0.0363(10) 0.0383(10) 0.0344(10) -0.0021(9) 0.0034(8) 0.0014(8)
C13 0.0378(10) 0.0308(9) 0.0312(10) 0.0017(8) -0.0085(8) 0.0014(7)
C14 0.0332(10) 0.0334(10) 0.0478(13) -0.0037(9) 0.0006(9) -0.0020(9)
C15 0.0379(11) 0.0380(10) 0.0576(14) -0.0117(10) 0.0018(9) 0.0079(10)
C16 0.0312(9) 0.0379(9) 0.0273(9) 0.0029(9) 0.0026(8) -0.0022(8)
C17 0.0414(11) 0.0423(10) 0.0283(9) 0.0068(9) -0.0006(7) -0.0060(8)
C18 0.0230(9) 0.0742(16) 0.0578(15) 0.0049(11) -0.0064(9) -0.0207(12)
C19 0.0299(9) 0.0518(12) 0.0319(10) 0.0024(9) 0.0026(8) -0.0038(9)
C20 0.0352(11) 0.0644(15) 0.0434(13) 0.0135(11) -0.0044(10) -0.0099(11)
C21 0.0245(8) 0.0359(9) 0.0341(10) 0.0020(8) -0.0014(7) 0.0080(7)
C22 0.0344(11) 0.0453(11) 0.0397(12) -0.0028(9) -0.0006(9) 0.0121(9)
C23 0.0312(9) 0.0517(12) 0.0322(10) -0.0073(10) 0.0026(7) -0.0106(9)
C24 0.0259(8) 0.0468(10) 0.0304(10) 0.0015(9) -0.0024(7) 0.0053(8)
C25 0.0461(13) 0.0459(12) 0.083(2) 0.0121(13) -0.0101(14) -0.0028(12)
C26 0.0631(14) 0.0614(14) 0.0379(12) -0.0250(13) 0.0078(11) 0.0011(11)
C27 0.0541(16) 0.119(3) 0.0331(13) 0.0471(19) -0.0098(11) -0.0087(15)
C28 0.0880(19) 0.0394(11) 0.0426(13) 0.0094(13) 0.0046(13) -0.0009(10)
C29 0.0410(15) 0.081(2) 0.110(3) 0.0273(16) 0.0132(17) 0.057(2)

loop_
_atom_type_symbol
_atom_type_description
_atom_type_scat_dispersion_real
_atom_type_scat_dispersion_imag
_atom_type_scat_source
C C 0.0033 0.0016
;
International Tables for Crystallography
(1992, Vol. C, Tables 4.2.6.8 and 6.1.1.4)
;
H H 0.0000 0.0000
;
International Tables for Crystallography
(1992, Vol. C, Table 6.1.1.4)
;
Cl Cl 0.1484 0.1585
;
International Tables for Crystallography
(1992, Vol. C, Tables 4.2.6.8 and 6.1.1.4)
;
Fe Fe 0.3463 0.8444
;
International Tables for Crystallography
(1992, Vol. C, Tables 4.2.6.8 and 6.1.1.4)
;
N N 0.0061 0.0033
;
International Tables for Crystallography
(1992, Vol. C, Tables 4.2.6.8 and 6.1.1.4)
;
O O 0.0106 0.0060
;
International Tables for Crystallography
(1992, Vol. C, Tables 4.2.6.8 and 6.1.1.4)
;

loop_
_geom_angle_atom_site_label_1
_geom_angle_atom_site_label_2
_geom_angle_atom_site_label_3
_geom_angle
_geom_angle_publ_flag
C10 Fe1 C14 41.00(8) yes
C10 Fe1 C15 68.56(8) yes
C10 Fe1 C18 158.35(10) yes
C10 Fe1 C20 161.28(9) yes
C10 Fe1 C21 41.72(8) yes
C10 Fe1 C22 69.01(8) yes
C10 Fe1 C25 126.93(10) yes
C10 Fe1 C27 124.77(10) yes
C10 Fe1 C29 111.52(11) yes
C14 Fe1 C15 40.27(10) yes
C14 Fe1 C18 121.18(11) yes
C14 Fe1 C20 154.27(10) yes
C14 Fe1 C21 69.47(9) yes
C14 Fe1 C22 68.31(10) yes
C14 Fe1 C25 165.09(11) yes
C14 Fe1 C27 110.32(12) yes
C14 Fe1 C29 129.04(13) yes
C15 Fe1 C18 105.47(11) yes
C15 Fe1 C20 118.20(10) yes
C15 Fe1 C21 68.99(9) yes
C15 Fe1 C22 40.49(9) yes
C15 Fe1 C25 153.35(12) yes
C15 Fe1 C27 124.75(13) yes
C15 Fe1 C29 163.65(13) yes
C18 Fe1 C20 40.11(11) yes
C18 Fe1 C21 157.54(9) yes
C18 Fe1 C22 120.79(10) yes
C18 Fe1 C25 67.68(12) yes
C18 Fe1 C27 40.49(11) yes
C18 Fe1 C29 68.12(12) yes
C20 Fe1 C21 121.86(9) yes
C20 Fe1 C22 104.12(10) yes
C20 Fe1 C25 40.03(12) yes
C20 Fe1 C27 67.52(11) yes
C20 Fe1 C29 67.29(13) yes
C21 Fe1 C22 41.08(8) yes
C21 Fe1 C25 106.99(11) yes
C21 Fe1 C27 159.80(11) yes
C21 Fe1 C29 122.73(11) yes
C22 Fe1 C25 119.17(11) yes
C22 Fe1 C27 158.88(12) yes
C22 Fe1 C29 155.80(13) yes
C25 Fe1 C27 67.72(14) yes
C25 Fe1 C29 39.85(15) yes
C27 Fe1 C29 40.79(15) yes
C7 O3 C23 105.51(14) yes
C7 N5 C9 107.87(15) yes
C8 N6 C24 126.94(16) yes
O3 C7 N5 118.04(16) yes
O3 C7 C10 114.94(16) yes
N5 C7 C10 126.94(17) yes
N6 C8 C16 117.35(16) yes
N6 C8 C19 124.04(18) yes
C16 C8 C19 118.61(18) yes
N5 C9 C11 111.59(15) yes
N5 C9 C23 103.49(14) yes
C11 C9 C23 115.19(16) yes
Fe1 C10 C7 131.00(13) yes
Fe1 C10 C14 69.73(12) yes
Fe1 C10 C21 69.09(10) yes
C7 C10 C14 121.65(18) yes
C7 C10 C21 130.44(17) yes
C14 C10 C21 107.65(17) yes
C9 C11 C26 109.61(17) yes
C9 C11 C28 112.47(19) yes
C26 C11 C28 111.59(19) yes
C13 C12 C16 119.02(19) yes
Cl2 C13 C12 119.40(15) yes
Cl2 C13 C17 119.72(15) yes
C12 C13 C17 120.87(18) yes
Fe1 C14 C10 69.27(12) yes
Fe1 C14 C15 70.19(13) yes
C10 C14 C15 108.4(2) yes
Fe1 C15 C14 69.54(13) yes
Fe1 C15 C22 69.33(13) yes
C14 C15 C22 108.4(2) yes
C8 C16 C12 121.10(18) yes
C13 C17 C19 120.04(18) yes
Fe1 C18 C20 69.59(13) yes
Fe1 C18 C27 69.68(15) yes
C20 C18 C27 107.3(3) yes
C8 C19 C17 120.32(19) yes
Fe1 C20 C18 70.30(14) yes
Fe1 C20 C25 70.14(15) yes
C18 C20 C25 109.0(3) yes
Fe1 C21 C10 69.19(11) yes
Fe1 C21 C22 69.64(12) yes
Fe1 C21 C24 122.73(13) yes
C10 C21 C22 106.62(17) yes
C10 C21 C24 133.66(17) yes
C22 C21 C24 119.59(18) yes
Fe1 C22 C15 70.18(13) yes
Fe1 C22 C21 69.27(12) yes
C15 C22 C21 108.83(19) yes
O3 C23 C9 104.76(15) yes
O4 C24 N6 123.91(19) yes
O4 C24 C21 119.34(18) yes
N6 C24 C21 116.75(17) yes
Fe1 C25 C20 69.84(15) yes
Fe1 C25 C29 69.79(19) yes
C20 C25 C29 108.2(3) yes
Fe1 C27 C18 69.83(15) yes
Fe1 C27 C29 69.20(19) yes
C18 C27 C29 107.3(3) yes
Fe1 C29 C25 70.36(19) yes
Fe1 C29 C27 70.0(2) yes
C25 C29 C27 108.2(3) yes
C8 N6 H6 116.163 no
C24 N6 H6 116.756 no
N5 C9 H9 108.783 no
C11 C9 H9 108.776 no
C23 C9 H9 108.773 no
C9 C11 H11 107.651 no
C26 C11 H11 107.651 no
C28 C11 H11 107.653 no
C13 C12 H12 120.495 no
C16 C12 H12 120.487 no
Fe1 C14 H14 127.011 no
C10 C14 H14 124.030 no
C15 C14 H14 127.517 no
Fe1 C15 H15 122.458 no
C14 C15 H15 123.391 no
C22 C15 H15 127.911 no
C8 C16 H16 119.450 no
C12 C16 H16 119.451 no
C13 C17 H17 119.977 no
C19 C17 H17 119.982 no
Fe1 C18 H18 122.024 no
C20 C18 H18 132.664 no
C27 C18 H18 119.846 no
C8 C19 H19 119.833 no
C17 C19 H19 119.850 no
Fe1 C20 H20 125.643 no
C18 C20 H20 126.763 no
C25 C20 H20 124.240 no
Fe1 C22 H22 129.627 no
C15 C22 H22 128.645 no
C21 C22 H22 122.398 no
O3 C23 H23A 110.793 no
O3 C23 H23B 110.794 no
C9 C23 H23A 110.796 no
C9 C23 H23B 110.797 no
H23A C23 H23B 108.869 no
Fe1 C25 H25 118.745 no
C20 C25 H25 133.751 no
C29 C25 H25 117.444 no
C11 C26 H26A 109.471 no
C11 C26 H26B 109.472 no
C11 C26 H26C 109.470 no
H26A C26 H26B 109.477 no
H26A C26 H26C 109.472 no
H26B C26 H26C 109.466 no
Fe1 C27 H27 118.790 no
C18 C27 H27 118.483 no
C29 C27 H27 133.535 no
C11 C28 H28A 109.474 no
C11 C28 H28B 109.473 no
C11 C28 H28C 109.473 no
H28A C28 H28B 109.467 no
H28A C28 H28C 109.473 no
H28B C28 H28C 109.468 no
Fe1 C29 H29 120.934 no
C25 C29 H29 131.640 no
C27 C29 H29 119.954 no

loop_
_geom_bond_atom_site_label_1
_geom_bond_atom_site_label_2
_geom_bond_distance
_geom_bond_publ_flag
Fe1 C10 2.0381(19) yes
Fe1 C14 2.044(3) yes
Fe1 C15 2.053(3) yes
Fe1 C18 2.042(2) yes
Fe1 C20 2.033(3) yes
Fe1 C21 2.0368(18) yes
Fe1 C22 2.042(3) yes
Fe1 C25 2.037(3) yes
Fe1 C27 2.040(3) yes
Fe1 C29 2.030(4) yes
Cl2 C13 1.748(2) yes
O3 C7 1.358(3) yes
O3 C23 1.463(3) yes
O4 C24 1.223(3) yes
N5 C7 1.272(3) yes
N5 C9 1.478(3) yes
N6 C8 1.403(3) yes
N6 C24 1.358(3) yes
C7 C10 1.464(3) yes
C8 C16 1.394(3) yes
C8 C19 1.396(3) yes
C9 C11 1.531(3) yes
C9 C23 1.533(3) yes
C10 C14 1.430(3) yes
C10 C21 1.451(3) yes
C11 C26 1.532(3) yes
C11 C28 1.516(4) yes
C12 C13 1.380(3) yes
C12 C16 1.387(3) yes
C13 C17 1.380(3) yes
C14 C15 1.410(4) yes
C15 C22 1.417(4) yes
C17 C19 1.381(3) yes
C18 C20 1.397(4) yes
C18 C27 1.413(4) yes
C20 C25 1.393(4) yes
C21 C22 1.431(3) yes
C21 C24 1.496(3) yes
C25 C29 1.386(6) yes
C27 C29 1.418(5) yes
N6 H6 0.819 no
C9 H9 1.000 no
C11 H11 1.000 no
C12 H12 0.950 no
C14 H14 0.946 no
C15 H15 0.884 no
C16 H16 0.950 no
C17 H17 0.950 no
C18 H18 0.948 no
C19 H19 0.950 no
C20 H20 0.979 no
C22 H22 0.910 no
C23 H23A 0.990 no
C23 H23B 0.990 no
C25 H25 0.870 no
C26 H26A 0.980 no
C26 H26B 0.980 no
C26 H26C 0.980 no
C27 H27 0.818 no
C28 H28A 0.980 no
C28 H28B 0.980 no
C28 H28C 0.980 no
C29 H29 0.744 no

loop_
_geom_contact_atom_site_label_1
_geom_contact_atom_site_label_2
_geom_contact_distance
_geom_contact_publ_flag
_geom_contact_site_symmetry_2
O3 C11 3.494(3) no .
O3 C14 2.814(3) no .
O4 C8 2.886(3) no .
O4 C19 2.856(3) no .
O4 C22 2.811(3) no .
N5 N6 2.783(3) no .
N5 C21 3.183(3) no .
N5 C24 3.457(3) no .
N5 C28 2.912(3) no .
N6 C7 3.246(3) no .
N6 C10 3.121(3) no .
C7 C11 3.334(3) no .
C7 C24 3.440(3) no .
C7 C28 3.417(3) no .
C8 C13 2.777(3) no .
C12 C19 2.780(3) no .
C16 C17 2.761(3) no .
C19 C24 3.019(3) no .
C23 C26 3.030(4) no .
C23 C28 3.156(4) no .
C24 C25 3.510(4) no .
Cl2 C8 3.5149(19) no 2_445
Cl2 C19 3.556(3) no 2_445
O3 C17 3.517(3) no 4_655
O3 C19 3.599(3) no 4_655
O4 C15 3.592(3) no 2_455
O4 C26 3.531(3) no 4_654
O4 C28 3.369(3) no 4_654
C8 Cl2 3.5149(19) no 2_545
C8 C15 3.534(3) no 2_455
C10 C26 3.542(4) no 3_655
C12 C20 3.593(4) no 1_455
C14 C26 3.494(4) no 3_655
C15 O4 3.592(3) no 2_555
C15 C8 3.534(3) no 2_555
C16 C20 3.348(3) no 1_455
C17 O3 3.517(3) no 4_654
C19 Cl2 3.556(3) no 2_545
C19 O3 3.599(3) no 4_654
C20 C12 3.593(4) no 1_655
C20 C16 3.348(3) no 1_655
C26 O4 3.531(3) no 4_655
C26 C10 3.542(4) no 3_645
C26 C14 3.494(4) no 3_645
C28 O4 3.369(3) no 4_655
Cl2 H12 2.8107 no .
Cl2 H17 2.8094 no .
O3 H9 3.0403 no .
O3 H14 2.5861 no .
O3 H28A 3.1954 no .
O3 H28B 3.5828 no .
O4 H6 2.9747 no .
O4 H19 2.2795 no .
O4 H22 2.5865 no .
O4 H25 3.2969 no .
N5 H6 1.9791 no .
N5 H11 2.7271 no .
N5 H16 3.1704 no .
N5 H23A 2.9956 no .
N5 H23B 3.0694 no .
N5 H28A 3.1748 no .
N5 H28B 2.5760 no .
N6 H16 2.5406 no .
N6 H19 2.6759 no .
N6 H28B 3.3277 no .
C7 H6 2.5870 no .
C7 H9 2.8832 no .
C7 H14 2.7676 no .
C7 H23A 2.8862 no .
C7 H23B 2.9442 no .
C7 H28A 3.3327 no .
C7 H28B 3.0677 no .
C7 H29 3.5767 no .
C8 H12 3.2792 no .
C8 H17 3.2664 no .
C9 H6 3.2855 no .
C9 H26A 2.6782 no .
C9 H26B 3.3503 no .
C9 H26C 2.6991 no .
C9 H28A 2.7286 no .
C9 H28B 2.7268 no .
C9 H28C 3.3706 no .
C10 H6 2.7691 no .
C10 H15 3.1460 no .
C10 H22 3.1780 no .
C10 H29 3.4023 no .
C11 H16 3.5210 no .
C11 H23A 3.2616 no .
C11 H23B 2.5779 no .
C12 H17 3.2550 no .
C13 H16 3.2413 no .
C13 H19 3.2477 no .
C14 H22 3.1786 no .
C14 H27 3.3656 no .
C15 H18 3.3197 no .
C16 H6 2.4639 no .
C16 H11 3.5337 no .
C16 H19 3.2601 no .
C17 H12 3.2583 no .
C18 H15 3.3067 no .
C18 H25 3.1269 no .
C18 H29 2.9749 no .
C19 H6 3.1661 no .
C19 H16 3.2582 no .
C20 H22 3.3700 no .
C20 H27 3.0194 no .
C20 H29 2.9803 no .
C21 H6 2.4764 no .
C21 H14 3.2323 no .
C21 H15 3.1730 no .
C21 H25 3.2795 no .
C22 H14 3.2115 no .
C22 H20 3.3198 no .
C23 H11 3.4130 no .
C23 H26A 2.6638 no .
C23 H26C 3.3247 no .
C23 H28A 2.8343 no .
C23 H28B 3.4766 no .
C24 H19 2.7758 no .
C24 H22 2.7134 no .
C24 H25 3.1375 no .
C25 H18 3.2043 no .
C25 H27 3.0744 no .
C26 H9 2.7173 no .
C26 H23A 3.4248 no .
C26 H23B 2.6896 no .
C26 H28A 2.7384 no .
C26 H28B 3.3613 no .
C26 H28C 2.6865 no .
C27 H14 3.5185 no .
C27 H20 3.2135 no .
C27 H25 3.0733 no .
C28 H9 3.3754 no .
C28 H23B 2.9066 no .
C28 H26A 2.7652 no .
C28 H26B 2.6689 no .
C28 H26C 3.3563 no .
C29 H18 3.1703 no .
C29 H20 3.1884 no .
H6 H11 3.5043 no .
H6 H16 2.3004 no .
H6 H19 3.4636 no .
H6 H28B 2.8547 no .
H9 H11 2.3154 no .
H9 H23A 2.2065 no .
H9 H23B 2.7350 no .
H9 H26A 3.0041 no .
H9 H26C 2.5393 no .
H9 H28B 3.5895 no .
H11 H16 2.7566 no .
H11 H23B 3.5399 no .
H11 H26A 2.8619 no .
H11 H26B 2.3830 no .
H11 H26C 2.3314 no .
H11 H28A 2.8505 no .
H11 H28B 2.3337 no .
H11 H28C 2.3503 no .
H12 H16 2.3361 no .
H14 H15 2.4741 no .
H14 H27 3.3061 no .
H15 H18 3.1140 no .
H15 H22 2.5312 no .
H16 H28B 3.4063 no .
H17 H19 2.3284 no .
H18 H20 2.6283 no .
H18 H27 2.2772 no .
H20 H22 3.2060 no .
H20 H25 2.5542 no .
H23A H26A 3.0101 no .
H23A H26C 3.4729 no .
H23B H26A 2.0776 no .
H23B H26B 3.4718 no .
H23B H26C 3.1767 no .
H23B H28A 2.3722 no .
H23B H28B 3.4399 no .
H25 H29 2.2913 no .
H26A H28A 2.6238 no .
H26A H28C 3.0375 no .
H26B H28A 2.9701 no .
H26B H28B 3.5584 no .
H26B H28C 2.4642 no .
H26C H28C 3.5546 no .
H27 H29 2.3539 no .
H28A H29 3.3824 no .
H28B H29 3.3140 no .
Cl2 H9 3.1739 no 4_554
Cl2 H23A 3.1845 no 4_554
Cl2 H25 2.9499 no 2_445
Cl2 H27 3.2580 no 4_654
Cl2 H28B 3.0600 no 2_445
O3 H11 3.4476 no 3_655
O3 H12 3.4721 no 3_655
O3 H17 2.8287 no 4_655
O3 H19 2.9988 no 4_655
O3 H28C 3.5682 no 3_655
O4 H15 2.8651 no 2_455
O4 H18 3.2620 no 2_455
O4 H23B 2.9884 no 4_654
O4 H26A 2.8309 no 4_654
O4 H26B 3.5413 no 4_654
O4 H28A 2.5782 no 4_654
O4 H28C 3.4320 no 4_654
N5 H18 3.4018 no 1_455
N5 H26B 3.5000 no 3_655
N5 H28C 2.9309 no 3_655
N6 H15 3.2354 no 2_455
N6 H22 3.1627 no 2_455
C7 H11 3.5535 no 3_655
C7 H26B 3.1583 no 3_655
C7 H28C 3.1767 no 3_655
C8 H15 3.0084 no 2_455
C8 H22 3.5255 no 2_455
C9 H18 3.5091 no 1_455
C9 H28C 3.1932 no 3_655
C10 H26B 2.7339 no 3_655
C12 H20 3.3183 no 1_455
C12 H23A 3.0047 no 3_645
C12 H26C 3.2758 no 4_554
C13 H23A 3.5115 no 3_645
C13 H25 3.5336 no 2_445
C13 H26C 3.2947 no 4_554
C13 H27 3.3052 no 4_654
C14 H11 3.4409 no 3_655
C14 H17 3.5360 no 4_655
C14 H26B 2.9959 no 3_655
C14 H26C 3.2222 no 3_655
C14 H29 3.3805 no 3_755
C15 H26B 3.3545 no 3_655
C15 H26C 3.2777 no 3_655
C16 H20 3.1222 no 1_455
C16 H23A 3.1453 no 3_645
C17 H12 3.2953 no 2_545
C17 H27 2.9572 no 4_654
C18 H9 3.1516 no 1_655
C18 H16 3.0184 no 1_655
C18 H28C 3.5366 no 3_755
C19 H12 3.5098 no 2_545
C19 H15 2.9488 no 2_455
C19 H23B 3.1454 no 4_654
C20 H12 3.2872 no 1_655
C20 H16 2.8072 no 1_655
C20 H26A 3.2145 no 4_654
C20 H26B 3.5489 no 4_654
C21 H20 3.5569 no 2_455
C21 H26B 2.9957 no 3_655
C22 H20 3.2646 no 2_455
C22 H26B 3.3521 no 3_655
C23 H12 3.5440 no 3_655
C23 H19 2.9839 no 4_655
C23 H28C 3.5249 no 3_655
C24 H15 3.1953 no 2_455
C24 H22 3.4322 no 2_455
C25 H12 3.2005 no 1_655
C25 H16 3.4673 no 1_655
C25 H26A 3.3728 no 4_654
C26 H20 2.8474 no 4_655
C27 H9 3.1409 no 1_655
C27 H11 3.4688 no 1_655
C27 H14 3.4851 no 3_745
C27 H17 3.2274 no 4_655
C28 H9 3.5373 no 3_645
C28 H18 3.2502 no 3_745
C29 H14 2.9062 no 3_745
H6 H22 3.1716 no 2_455
H9 Cl2 3.1739 no 4_555
H9 C18 3.1516 no 1_455
H9 C27 3.1409 no 1_455
H9 C28 3.5373 no 3_655
H9 H18 2.7965 no 1_455
H9 H27 2.8320 no 1_455
H9 H28B 3.5310 no 3_655
H9 H28C 2.7104 no 3_655
H11 O3 3.4476 no 3_645
H11 C7 3.5535 no 3_645
H11 C14 3.4409 no 3_645
H11 C27 3.4688 no 1_455
H11 H14 3.1609 no 3_645
H11 H27 3.5532 no 1_455
H12 O3 3.4721 no 3_645
H12 C17 3.2953 no 2_445
H12 C19 3.5098 no 2_445
H12 C20 3.2872 no 1_455
H12 C23 3.5440 no 3_645
H12 C25 3.2005 no 1_455
H12 H17 3.1043 no 2_445
H12 H19 3.4918 no 2_445
H12 H20 3.1848 no 1_455
H12 H23A 3.1140 no 3_645
H12 H23B 3.5531 no 3_645
H12 H25 3.1851 no 1_455
H12 H26C 3.4276 no 4_554
H14 C27 3.4851 no 3_755
H14 C29 2.9062 no 3_755
H14 H11 3.1609 no 3_655
H14 H17 2.9045 no 4_655
H14 H26B 3.4056 no 3_655
H14 H26C 3.4227 no 3_655
H14 H29 2.6951 no 3_755
H15 O4 2.8651 no 2_555
H15 N6 3.2354 no 2_555
H15 C8 3.0084 no 2_555
H15 C19 2.9488 no 2_555
H15 C24 3.1953 no 2_555
H15 H19 2.9707 no 2_555
H15 H26C 3.5488 no 3_655
H15 H28A 3.4115 no 3_755
H15 H29 3.2591 no 3_755
H16 C18 3.0184 no 1_455
H16 C20 2.8072 no 1_455
H16 C25 3.4673 no 1_455
H16 H18 3.2816 no 1_455
H16 H20 2.8231 no 1_455
H16 H23A 3.3347 no 3_645
H17 O3 2.8287 no 4_654
H17 C14 3.5360 no 4_654
H17 C27 3.2274 no 4_654
H17 H12 3.1043 no 2_545
H17 H14 2.9045 no 4_654
H17 H23B 3.5991 no 4_654
H17 H25 3.3746 no 2_445
H17 H27 2.5678 no 4_654
H18 O4 3.2620 no 2_555
H18 N5 3.4018 no 1_655
H18 C9 3.5091 no 1_655
H18 C28 3.2502 no 3_755
H18 H9 2.7965 no 1_655
H18 H16 3.2816 no 1_655
H18 H22 3.2460 no 2_555
H18 H28A 3.0762 no 3_755
H18 H28C 2.6201 no 3_755
H19 O3 2.9988 no 4_654
H19 C23 2.9839 no 4_654
H19 H12 3.4918 no 2_545
H19 H15 2.9707 no 2_455
H19 H23A 3.5115 no 4_654
H19 H23B 2.2546 no 4_654
H19 H28A 2.9352 no 4_654
H20 C12 3.3183 no 1_655
H20 C16 3.1222 no 1_655
H20 C21 3.5569 no 2_555
H20 C22 3.2646 no 2_555
H20 C26 2.8474 no 4_654
H20 H12 3.1848 no 1_655
H20 H16 2.8231 no 1_655
H20 H22 3.1302 no 2_555
H20 H26A 2.5570 no 4_654
H20 H26B 2.6569 no 4_654
H20 H26C 2.8483 no 4_654
H22 N6 3.1627 no 2_555
H22 C8 3.5255 no 2_555
H22 C24 3.4322 no 2_555
H22 H6 3.1716 no 2_555
H22 H18 3.2460 no 2_455
H22 H20 3.1302 no 2_455
H22 H26A 3.5742 no 4_654
H22 H26B 3.2486 no 4_654
H23A Cl2 3.1845 no 4_555
H23A C12 3.0047 no 3_655
H23A C13 3.5115 no 3_655
H23A C16 3.1453 no 3_655
H23A H12 3.1140 no 3_655
H23A H16 3.3347 no 3_655
H23A H19 3.5115 no 4_655
H23A H28B 3.4430 no 3_655
H23A H28C 3.2470 no 3_655
H23B O4 2.9884 no 4_655
H23B C19 3.1454 no 4_655
H23B H12 3.5531 no 3_655
H23B H17 3.5991 no 4_655
H23B H19 2.2546 no 4_655
H25 Cl2 2.9499 no 2_545
H25 C13 3.5336 no 2_545
H25 H12 3.1851 no 1_655
H25 H17 3.3746 no 2_545
H25 H26A 3.0662 no 4_654
H26A O4 2.8309 no 4_655
H26A C20 3.2145 no 4_655
H26A C25 3.3728 no 4_655
H26A H20 2.5570 no 4_655
H26A H22 3.5742 no 4_655
H26A H25 3.0662 no 4_655
H26B O4 3.5413 no 4_655
H26B N5 3.5000 no 3_645
H26B C7 3.1583 no 3_645
H26B C10 2.7339 no 3_645
H26B C14 2.9959 no 3_645
H26B C15 3.3545 no 3_645
H26B C20 3.5489 no 4_655
H26B C21 2.9957 no 3_645
H26B C22 3.3521 no 3_645
H26B H14 3.4056 no 3_645
H26B H20 2.6569 no 4_655
H26B H22 3.2486 no 4_655
H26C C12 3.2758 no 4_555
H26C C13 3.2947 no 4_555
H26C C14 3.2222 no 3_645
H26C C15 3.2777 no 3_645
H26C H12 3.4276 no 4_555
H26C H14 3.4227 no 3_645
H26C H15 3.5488 no 3_645
H26C H20 2.8483 no 4_655
H26C H27 3.3334 no 1_455
H27 Cl2 3.2580 no 4_655
H27 C13 3.3052 no 4_655
H27 C17 2.9572 no 4_655
H27 H9 2.8320 no 1_655
H27 H11 3.5532 no 1_655
H27 H17 2.5678 no 4_655
H27 H26C 3.3334 no 1_655
H28A O4 2.5782 no 4_655
H28A H15 3.4115 no 3_745
H28A H18 3.0762 no 3_745
H28A H19 2.9352 no 4_655
H28B Cl2 3.0600 no 2_545
H28B H9 3.5310 no 3_645
H28B H23A 3.4430 no 3_645
H28C O3 3.5682 no 3_645
H28C O4 3.4320 no 4_655
H28C N5 2.9309 no 3_645
H28C C7 3.1767 no 3_645
H28C C9 3.1932 no 3_645
H28C C18 3.5366 no 3_745
H28C C23 3.5249 no 3_645
H28C H9 2.7104 no 3_645
H28C H18 2.6201 no 3_745
H28C H23A 3.2470 no 3_645
H29 C14 3.3805 no 3_745
H29 H14 2.6951 no 3_745
H29 H15 3.2591 no 3_745

loop_
_geom_hbond_atom_site_label_D
_geom_hbond_atom_site_label_H
_geom_hbond_atom_site_label_A
_geom_hbond_distance_DA
_geom_hbond_distance_DH
_geom_hbond_distance_HA
_geom_hbond_angle_DHA
_geom_hbond_publ_flag
N6 H6 N5 2.783(3) 0.819 1.979 167.1 no

loop_
_geom_torsion_atom_site_label_1
_geom_torsion_atom_site_label_2
_geom_torsion_atom_site_label_3
_geom_torsion_atom_site_label_4
_geom_torsion
_geom_torsion_publ_flag
C10 Fe1 C14 C10 0.00(8) no
C10 Fe1 C14 C15 -119.73(16) no
C14 Fe1 C10 C7 -114.8(2) no
C14 Fe1 C10 C14 0.00(10) no
C14 Fe1 C10 C21 119.14(14) no
C10 Fe1 C15 C14 37.74(8) no
C10 Fe1 C15 C22 -82.38(10) no
C15 Fe1 C10 C7 -151.94(18) no
C15 Fe1 C10 C14 -37.09(9) no
C15 Fe1 C10 C21 82.05(9) no
C10 Fe1 C18 C20 173.69(18) no
C10 Fe1 C18 C27 55.2(3) no
C18 Fe1 C10 C7 -74.2(3) no
C18 Fe1 C10 C14 40.6(3) no
C18 Fe1 C10 C21 159.8(3) no
C10 Fe1 C21 C10 0.00(8) no
C10 Fe1 C21 C22 117.87(13) no
C10 Fe1 C21 C24 -129.32(18) no
C21 Fe1 C10 C7 126.01(19) no
C21 Fe1 C10 C14 -119.14(13) no
C21 Fe1 C10 C21 0.00(8) no
C10 Fe1 C22 C15 81.16(9) no
C10 Fe1 C22 C21 -39.06(8) no
C22 Fe1 C10 C7 164.49(17) no
C22 Fe1 C10 C14 -80.66(9) no
C22 Fe1 C10 C21 38.48(8) no
C10 Fe1 C25 C20 161.32(9) no
C10 Fe1 C25 C29 -79.38(16) no
C25 Fe1 C10 C7 53.1(2) no
C25 Fe1 C10 C14 167.94(12) no
C25 Fe1 C10 C21 -72.92(14) no
C10 Fe1 C27 C18 -158.34(9) no
C10 Fe1 C27 C29 83.06(15) no
C27 Fe1 C10 C7 -33.7(3) no
C27 Fe1 C10 C14 81.13(15) no
C27 Fe1 C10 C21 -159.73(14) no
C10 Fe1 C29 C25 122.38(11) no
C10 Fe1 C29 C27 -118.77(12) no
C29 Fe1 C10 C7 10.5(2) no
C29 Fe1 C10 C14 125.33(13) no
C29 Fe1 C10 C21 -115.53(13) no
C14 Fe1 C15 C14 0.00(10) no
C14 Fe1 C15 C22 -120.12(16) no
C15 Fe1 C14 C10 119.73(17) no
C15 Fe1 C14 C15 0.00(10) no
C14 Fe1 C18 C20 -156.35(10) no
C14 Fe1 C18 C27 85.20(14) no
C18 Fe1 C14 C10 -163.69(10) no
C18 Fe1 C14 C15 76.58(13) no
C14 Fe1 C20 C18 52.2(3) no
C14 Fe1 C20 C25 172.05(17) no
C20 Fe1 C14 C10 159.77(18) no
C20 Fe1 C14 C15 40.0(3) no
C14 Fe1 C21 C10 -37.72(8) no
C14 Fe1 C21 C22 80.15(9) no
C14 Fe1 C21 C24 -167.05(16) no
C21 Fe1 C14 C10 38.37(8) no
C21 Fe1 C14 C15 -81.37(10) no
C14 Fe1 C22 C15 37.00(9) no
C14 Fe1 C22 C21 -83.22(10) no
C22 Fe1 C14 C10 82.54(10) no
C22 Fe1 C14 C15 -37.19(9) no
C14 Fe1 C27 C18 -114.62(13) no
C14 Fe1 C27 C29 126.78(11) no
C27 Fe1 C14 C10 -120.06(12) no
C27 Fe1 C14 C15 120.21(12) no
C14 Fe1 C29 C25 165.93(9) no
C14 Fe1 C29 C27 -75.22(17) no
C29 Fe1 C14 C10 -77.71(16) no
C29 Fe1 C14 C15 162.56(13) no
C15 Fe1 C18 C20 -115.63(12) no
C15 Fe1 C18 C27 125.92(11) no
C18 Fe1 C15 C14 -120.30(11) no
C18 Fe1 C15 C22 119.59(10) no
C15 Fe1 C20 C18 80.40(13) no
C15 Fe1 C20 C25 -159.80(9) no
C20 Fe1 C15 C14 -161.53(9) no
C20 Fe1 C15 C22 78.36(12) no
C15 Fe1 C21 C10 -80.93(10) no
C15 Fe1 C21 C22 36.95(9) no
C15 Fe1 C21 C24 149.75(16) no
C21 Fe1 C15 C14 82.65(10) no
C21 Fe1 C15 C22 -37.47(8) no
C15 Fe1 C22 C15 0.00(10) no
C15 Fe1 C22 C21 -120.21(16) no
C22 Fe1 C15 C14 120.12(16) no
C22 Fe1 C15 C22 0.00(10) no
C15 Fe1 C25 C20 42.7(3) no
C15 Fe1 C25 C29 162.04(17) no
C25 Fe1 C15 C14 168.8(2) no
C25 Fe1 C15 C22 48.7(3) no
C15 Fe1 C27 C18 -71.78(17) no
C15 Fe1 C27 C29 169.62(9) no
C27 Fe1 C15 C14 -80.51(14) no
C27 Fe1 C15 C22 159.37(11) no
C18 Fe1 C20 C18 0.00(13) no
C18 Fe1 C20 C25 119.8(2) no
C20 Fe1 C18 C20 0.00(12) no
C20 Fe1 C18 C27 -118.4(2) no
C18 Fe1 C21 C10 -160.5(3) no
C18 Fe1 C21 C22 -42.6(3) no
C18 Fe1 C21 C24 70.2(3) no
C21 Fe1 C18 C20 -43.3(3) no
C21 Fe1 C18 C27 -161.79(18) no
C18 Fe1 C22 C15 -77.31(13) no
C18 Fe1 C22 C21 162.48(10) no
C22 Fe1 C18 C20 -74.54(14) no
C22 Fe1 C18 C27 167.02(9) no
C18 Fe1 C25 C20 -37.18(12) no
C18 Fe1 C25 C29 82.13(14) no
C25 Fe1 C18 C20 37.10(13) no
C25 Fe1 C18 C27 -81.34(14) no
C18 Fe1 C27 C18 0.00(13) no
C18 Fe1 C27 C29 -118.6(3) no
C27 Fe1 C18 C20 118.4(3) no
C27 Fe1 C18 C27 0.00(16) no
C18 Fe1 C29 C25 -80.94(14) no
C18 Fe1 C29 C27 37.91(12) no
C29 Fe1 C18 C20 80.27(16) no
C29 Fe1 C18 C27 -38.18(15) no
C20 Fe1 C21 C10 168.14(9) no
C20 Fe1 C21 C22 -73.99(12) no
C20 Fe1 C21 C24 38.81(17) no
C21 Fe1 C20 C18 162.02(8) no
C21 Fe1 C20 C25 -78.18(13) no
C20 Fe1 C22 C15 -117.12(10) no
C20 Fe1 C22 C21 122.67(10) no
C22 Fe1 C20 C18 121.38(10) no
C22 Fe1 C20 C25 -118.82(10) no
C20 Fe1 C25 C20 0.00(11) no
C20 Fe1 C25 C29 119.3(3) no
C25 Fe1 C20 C18 -119.8(2) no
C25 Fe1 C20 C25 0.00(15) no
C20 Fe1 C27 C18 37.81(12) no
C20 Fe1 C27 C29 -80.79(13) no
C27 Fe1 C20 C18 -38.16(13) no
C27 Fe1 C20 C25 81.64(15) no
C20 Fe1 C29 C25 -37.44(11) no
C20 Fe1 C29 C27 81.40(14) no
C29 Fe1 C20 C18 -82.52(14) no
C29 Fe1 C20 C25 37.29(13) no
C21 Fe1 C22 C15 120.21(15) no
C21 Fe1 C22 C21 0.00(8) no
C22 Fe1 C21 C10 -117.87(14) no
C22 Fe1 C21 C22 0.00(10) no
C22 Fe1 C21 C24 112.80(18) no
C21 Fe1 C25 C20 119.62(12) no
C21 Fe1 C25 C29 -121.07(11) no
C25 Fe1 C21 C10 126.97(11) no
C25 Fe1 C21 C22 -115.16(11) no
C25 Fe1 C21 C24 -2.35(17) no
C21 Fe1 C27 C18 159.8(3) no
C21 Fe1 C27 C29 41.2(4) no
C27 Fe1 C21 C10 55.5(4) no
C27 Fe1 C21 C22 173.4(3) no
C27 Fe1 C21 C24 -73.8(4) no
C21 Fe1 C29 C25 76.83(15) no
C21 Fe1 C29 C27 -164.32(9) no
C29 Fe1 C21 C10 86.24(15) no
C29 Fe1 C21 C22 -155.88(14) no
C29 Fe1 C21 C24 -43.1(2) no
C22 Fe1 C25 C20 76.68(15) no
C22 Fe1 C25 C29 -164.01(10) no
C25 Fe1 C22 C15 -157.31(11) no
C25 Fe1 C22 C21 82.47(13) no
C22 Fe1 C27 C18 -32.4(4) no
C22 Fe1 C27 C29 -151.0(3) no
C27 Fe1 C22 C15 -53.4(4) no
C27 Fe1 C22 C21 -173.6(3) no
C22 Fe1 C29 C25 35.9(4) no
C22 Fe1 C29 C27 154.76(19) no
C29 Fe1 C22 C15 177.2(3) no
C29 Fe1 C22 C21 57.0(3) no
C25 Fe1 C27 C18 81.26(15) no
C25 Fe1 C27 C29 -37.34(12) no
C27 Fe1 C25 C20 -81.10(14) no
C27 Fe1 C25 C29 38.20(12) no
C25 Fe1 C29 C25 0.00(14) no
C25 Fe1 C29 C27 118.8(3) no
C29 Fe1 C25 C20 -119.3(3) no
C29 Fe1 C25 C29 0.00(14) no
C27 Fe1 C29 C25 -118.8(3) no
C27 Fe1 C29 C27 0.00(12) no
C29 Fe1 C27 C18 118.6(3) no
C29 Fe1 C27 C29 0.00(16) no
C7 O3 C23 C9 4.60(19) no
C23 O3 C7 N5 -1.9(3) no
C23 O3 C7 C10 175.16(15) no
C7 N5 C9 C11 -119.79(15) no
C7 N5 C9 C23 4.66(18) no
C9 N5 C7 O3 -2.0(3) no
C9 N5 C7 C10 -178.57(15) no
C8 N6 C24 O4 0.6(3) no
C8 N6 C24 C21 -179.28(15) no
C24 N6 C8 C16 -164.21(17) no
C24 N6 C8 C19 16.6(3) no
O3 C7 C10 Fe1 71.4(3) no
O3 C7 C10 C14 -18.4(3) no
O3 C7 C10 C21 168.31(15) no
N5 C7 C10 Fe1 -111.9(2) no
N5 C7 C10 C14 158.33(17) no
N5 C7 C10 C21 -15.0(3) no
N6 C8 C16 C12 179.38(15) no
N6 C8 C19 C17 179.94(16) no
C16 C8 C19 C17 0.7(3) no
C19 C8 C16 C12 -1.4(3) no
N5 C9 C11 C26 175.96(13) no
N5 C9 C11 C28 51.20(19) no
N5 C9 C23 O3 -5.55(19) no
C11 C9 C23 O3 116.52(17) no
C23 C9 C11 C26 58.4(2) no
C23 C9 C11 C28 -66.40(19) no
Fe1 C10 C14 Fe1 0.0 no
Fe1 C10 C14 C15 59.46(12) no
Fe1 C10 C21 Fe1 0.0 no
Fe1 C10 C21 C22 -59.87(10) no
Fe1 C10 C21 C24 115.90(19) no
C7 C10 C14 Fe1 126.43(18) no
C7 C10 C14 C15 -174.11(15) no
C7 C10 C21 Fe1 -126.7(2) no
C7 C10 C21 C22 173.46(17) no
C7 C10 C21 C24 -10.8(4) no
C14 C10 C21 Fe1 59.29(14) no
C14 C10 C21 C22 -0.58(19) no
C14 C10 C21 C24 175.19(17) no
C21 C10 C14 Fe1 -58.89(13) no
C21 C10 C14 C15 0.6(2) no
C13 C12 C16 C8 0.1(3) no
C16 C12 C13 Cl2 -176.76(15) no
C16 C12 C13 C17 1.9(3) no
Cl2 C13 C17 C19 176.12(12) no
C12 C13 C17 C19 -2.5(3) no
Fe1 C14 C15 Fe1 0.0 no
Fe1 C14 C15 C22 58.56(13) no
C10 C14 C15 Fe1 -58.88(14) no
C10 C14 C15 C22 -0.3(3) no
Fe1 C15 C22 Fe1 0.0 no
Fe1 C15 C22 C21 58.64(13) no
C14 C15 C22 Fe1 -58.68(16) no
C14 C15 C22 C21 -0.0(3) no
C13 C17 C19 C8 1.2(3) no
Fe1 C18 C20 Fe1 0.0 no
Fe1 C18 C20 C25 -59.67(14) no
Fe1 C18 C27 Fe1 0.0 no
Fe1 C18 C27 C29 59.29(17) no
C20 C18 C27 Fe1 -59.67(18) no
C20 C18 C27 C29 -0.4(3) no
C27 C18 C20 Fe1 59.7(2) no
C27 C18 C20 C25 0.1(3) no
Fe1 C20 C25 Fe1 0.0 no
Fe1 C20 C25 C29 -59.47(16) no
C18 C20 C25 Fe1 59.77(19) no
C18 C20 C25 C29 0.3(3) no
Fe1 C21 C22 Fe1 0.0 no
Fe1 C21 C22 C15 -59.20(12) no
Fe1 C21 C24 O4 -76.9(2) no
Fe1 C21 C24 N6 102.98(17) no
C10 C21 C22 Fe1 59.58(13) no
C10 C21 C22 C15 0.4(2) no
C10 C21 C24 O4 -168.58(18) no
C10 C21 C24 N6 11.3(3) no
C22 C21 C24 O4 6.8(3) no
C22 C21 C24 N6 -173.38(16) no
C24 C21 C22 Fe1 -116.90(17) no
C24 C21 C22 C15 -176.09(15) no
Fe1 C25 C29 Fe1 0.0 no
Fe1 C25 C29 C27 -60.04(19) no
C20 C25 C29 Fe1 59.50(19) no
C20 C25 C29 C27 -0.5(4) no
Fe1 C27 C29 Fe1 0.0 no
Fe1 C27 C29 C25 60.3(2) no
C18 C27 C29 Fe1 -59.7(3) no
C18 C27 C29 C25 0.6(4) no
